data_7113370
loop_
_publ_author_name
'Gharah, Narottam'
'Chakraborty, Santu'
'Mukherjee, Alok K.'
'Bhattacharyya, Ramgopal'

_publ_section_title
;
 Highly efficient epoxidation method of olefins with hydrogen peroxide as
 terminal oxidant, bicarbonate as a co-catalyst and oxodiperoxo
 molybdenum(VI) complex as catalyst.
;
_journal_issue 22
_journal_name_full 'Chemical communications (Cambridge, England)'
_journal_page_first 2630
_journal_page_last 2632
_journal_paper_doi 10.1039/b408946d
_journal_year 2004
_chemical_formula_sum 'C31 H26 Mo N O7 P'
_chemical_formula_weight 651.44
_chemical_name_systematic
;
?
;
_space_group_IT_number 2
_symmetry_cell_setting triclinic
_symmetry_space_group_name_Hall '-P 1'
_symmetry_space_group_name_H-M 'P -1'
_atom_sites_solution_hydrogens geom
_atom_sites_solution_primary direct
_atom_sites_solution_secondary difmap
_audit_creation_method SHELXL-97
_cell_angle_alpha 97.326(10)
_cell_angle_beta 90.017(10)
_cell_angle_gamma 91.081(10)
_cell_formula_units_Z 2
_cell_length_a 9.6369(10)
_cell_length_b 10.6748(10)
_cell_length_c 13.3547(10)
_cell_measurement_temperature 293(2)
_cell_volume 1362.4(2)
_computing_structure_refinement 'SHELXL-97 (Sheldrick, 1997)'
_diffrn_ambient_temperature 293(2)
_diffrn_measured_fraction_theta_full 0.956
_diffrn_measured_fraction_theta_max 0.956
_diffrn_measurement_device_type 'CCD area detector'
_diffrn_measurement_method 'phi and omega scan'
_diffrn_radiation_monochromator graphite
_diffrn_radiation_source 'fine-focus sealed tube'
_diffrn_radiation_type MoK\a
_diffrn_radiation_wavelength 0.71073
_diffrn_reflns_av_R_equivalents 0.0160
_diffrn_reflns_av_sigmaI/netI 0.0296
_diffrn_reflns_limit_h_max 8
_diffrn_reflns_limit_h_min -12
_diffrn_reflns_limit_k_max 12
_diffrn_reflns_limit_k_min -14
_diffrn_reflns_limit_l_max 15
_diffrn_reflns_limit_l_min -17
_diffrn_reflns_number 9137
_diffrn_reflns_theta_full 28.31
_diffrn_reflns_theta_max 28.31
_diffrn_reflns_theta_min 2.30
_diffrn_standards_decay_% <2
_exptl_absorpt_coefficient_mu 0.592
_exptl_absorpt_correction_T_max 0.915
_exptl_absorpt_correction_T_min 0.864
_exptl_absorpt_correction_type empirical
_exptl_absorpt_process_details 'SAINT; Bruker, 2001'
_exptl_crystal_colour 'orange yellow'
_exptl_crystal_density_diffrn 1.588
_exptl_crystal_density_method 'not measured'
_exptl_crystal_description plate
_exptl_crystal_F_000 664
_exptl_crystal_size_max 0.30
_exptl_crystal_size_mid 0.25
_exptl_crystal_size_min 0.15
_refine_diff_density_max 0.624
_refine_diff_density_min -0.823
_refine_diff_density_rms 0.082
_refine_ls_extinction_method none
_refine_ls_goodness_of_fit_ref 1.040
_refine_ls_hydrogen_treatment mixed
_refine_ls_matrix_type full
_refine_ls_number_parameters 371
_refine_ls_number_reflns 6470
_refine_ls_number_restraints 0
_refine_ls_restrained_S_all 1.040
_refine_ls_R_factor_all 0.0328
_refine_ls_R_factor_gt 0.0312
_refine_ls_shift/su_max 0.000
_refine_ls_shift/su_mean 0.000
_refine_ls_structure_factor_coef Fsqd
_refine_ls_weighting_details 'calc w=1/[\s^2^(Fo^2^)+(0.0380P)^2^+1.5452P] where P=(Fo^2^+2Fc^2^)/3'
_refine_ls_weighting_scheme calc
_refine_ls_wR_factor_gt 0.0794
_refine_ls_wR_factor_ref 0.0805
_reflns_number_gt 6136
_reflns_number_total 6470
_reflns_threshold_expression >2sigma(I)
_cod_data_source_file b408946d.txt
_cod_data_source_block santu3
_cod_depositor_comments
;
The following automatic conversions were performed:

'_symmetry_cell_setting' value 'Triclinic' changed to 'triclinic'
according to
/usr/data/users/saulius/automatic-downloads/retrospective/RSC/lib/dictionaries/cif_core.dic
dictionary named 'cif_core.dic' version 2.4.2 from 2011-04-26.

Automatic conversion script
Id: cif_fix_values 2281 2013-09-26 08:29:07Z andrius 
;
_cod_original_sg_symbol_H-M P-1
_cod_database_code 7113370

loop_
_symmetry_equiv_pos_as_xyz
'x, y, z'
'-x, -y, -z'

loop_
_atom_site_label
_atom_site_type_symbol
_atom_site_fract_x
_atom_site_fract_y
_atom_site_fract_z
_atom_site_U_iso_or_equiv
_atom_site_adp_type
_atom_site_occupancy
_atom_site_symmetry_multiplicity
_atom_site_calc_flag
_atom_site_refinement_flags
N1 N 0.05797(17) 0.37719(16) 0.13725(14) 0.0190(3) Uani 1 1 d .
O6 O -0.00338(16) 0.49634(14) 0.15714(12) 0.0240(3) Uani 1 1 d .
H6 H -0.0061 0.5176 0.2183 0.029 Uiso 1 1 calc R
Mo Mo 0.152810(16) 0.289151(15) 0.276138(12) 0.01442(6) Uani 1 1 d .
P1 P 0.42416(5) 0.78992(4) 0.28488(4) 0.01167(10) Uani 1 1 d .
O1 O 0.32018(15) 0.32645(14) 0.20225(11) 0.0207(3) Uani 1 1 d .
O2 O 0.28089(15) 0.43049(14) 0.27779(11) 0.0199(3) Uani 1 1 d .
O3 O 0.02370(16) 0.40961(15) 0.34399(12) 0.0243(3) Uani 1 1 d .
O4 O -0.04737(16) 0.28965(16) 0.30354(13) 0.0272(3) Uani 1 1 d .
O5 O 0.21254(16) 0.21320(14) 0.37081(11) 0.0206(3) Uani 1 1 d .
O7 O 0.13032(17) 0.13848(14) 0.17367(11) 0.0227(3) Uani 1 1 d .
C1 C 0.1425(2) 0.1177(2) 0.07286(16) 0.0191(4) Uani 1 1 d .
C2 C 0.1856(2) -0.0014(2) 0.02960(17) 0.0221(4) Uani 1 1 d .
H2 H 0.2099 -0.0610 0.0713 0.027 Uiso 1 1 calc R
C3 C 0.1929(2) -0.0323(2) -0.07409(18) 0.0251(5) Uani 1 1 d .
H3 H 0.2217 -0.1122 -0.1012 0.030 Uiso 1 1 calc R
C4 C 0.1574(2) 0.0554(2) -0.13820(17) 0.0260(5) Uani 1 1 d .
H4 H 0.1620 0.0345 -0.2079 0.031 Uiso 1 1 calc R
C5 C 0.1154(2) 0.1736(2) -0.09694(17) 0.0233(4) Uani 1 1 d .
H5 H 0.0917 0.2323 -0.1396 0.028 Uiso 1 1 calc R
C6 C 0.1076(2) 0.2074(2) 0.00834(16) 0.0192(4) Uani 1 1 d .
C7 C 0.0544(2) 0.3317(2) 0.04436(16) 0.0202(4) Uani 1 1 d .
H7 H 0.0166 0.3795 -0.0020 0.024 Uiso 1 1 calc R
C9 C 0.51483(19) 0.93965(18) 0.31248(14) 0.0135(3) Uani 1 1 d .
C10 C 0.6239(2) 0.95193(19) 0.38228(15) 0.0157(4) Uani 1 1 d .
H10 H 0.6472 0.8841 0.4159 0.019 Uiso 1 1 calc R
C11 C 0.6973(2) 1.0653(2) 0.40133(15) 0.0178(4) Uani 1 1 d .
H11 H 0.7704 1.0732 0.4474 0.021 Uiso 1 1 calc R
C12 C 0.6625(2) 1.16706(19) 0.35212(16) 0.0182(4) Uani 1 1 d .
H12 H 0.7134 1.2424 0.3642 0.022 Uiso 1 1 calc R
C13 C 0.5519(2) 1.15698(19) 0.28491(16) 0.0181(4) Uani 1 1 d .
H13 H 0.5269 1.2263 0.2537 0.022 Uiso 1 1 calc R
C14 C 0.4785(2) 1.04335(19) 0.26415(15) 0.0164(4) Uani 1 1 d .
H14 H 0.4053 1.0362 0.2183 0.020 Uiso 1 1 calc R
C15 C 0.52671(19) 0.67392(18) 0.33448(14) 0.0137(3) Uani 1 1 d .
C16 C 0.5337(2) 0.67070(18) 0.43855(15) 0.0159(4) Uani 1 1 d .
H16 H 0.4756 0.7210 0.4816 0.019 Uiso 1 1 calc R
C17 C 0.6273(2) 0.59246(19) 0.47761(15) 0.0178(4) Uani 1 1 d .
H17 H 0.6323 0.5902 0.5469 0.021 Uiso 1 1 calc R
C18 C 0.7135(2) 0.51747(19) 0.41292(16) 0.0187(4) Uani 1 1 d .
H18 H 0.7777 0.4664 0.4392 0.022 Uiso 1 1 calc R
C19 C 0.7046(2) 0.5181(2) 0.30949(16) 0.0198(4) Uani 1 1 d .
H19 H 0.7612 0.4659 0.2666 0.024 Uiso 1 1 calc R
C20 C 0.6116(2) 0.59626(19) 0.26956(15) 0.0169(4) Uani 1 1 d .
H20 H 0.6058 0.5969 0.2001 0.020 Uiso 1 1 calc R
C21 C 0.25377(19) 0.79716(18) 0.33981(14) 0.0130(3) Uani 1 1 d .
C22 C 0.1757(2) 0.90506(19) 0.33365(15) 0.0178(4) Uani 1 1 d .
H22 H 0.2118 0.9713 0.3021 0.021 Uiso 1 1 calc R
C23 C 0.0439(2) 0.9121(2) 0.37519(16) 0.0202(4) Uani 1 1 d .
H23 H -0.0087 0.9835 0.3714 0.024 Uiso 1 1 calc R
C24 C -0.0104(2) 0.8136(2) 0.42241(16) 0.0203(4) Uani 1 1 d .
H24 H -0.0984 0.8197 0.4509 0.024 Uiso 1 1 calc R
C25 C 0.0666(2) 0.7059(2) 0.42716(16) 0.0197(4) Uani 1 1 d .
H25 H 0.0296 0.6397 0.4583 0.024 Uiso 1 1 calc R
C26 C 0.1986(2) 0.69673(18) 0.38552(15) 0.0164(4) Uani 1 1 d .
H26 H 0.2499 0.6242 0.3881 0.020 Uiso 1 1 calc R
C27 C 0.41043(19) 0.74889(18) 0.15106(14) 0.0131(3) Uani 1 1 d .
C28 C 0.3163(2) 0.6529(2) 0.11370(16) 0.0198(4) Uani 1 1 d .
H28 H 0.2556 0.6179 0.1571 0.024 Uiso 1 1 calc R
C29 C 0.3147(2) 0.6107(2) 0.01090(16) 0.0245(4) Uani 1 1 d .
H29 H 0.2525 0.5470 -0.0149 0.029 Uiso 1 1 calc R
C30 C 0.4057(2) 0.6632(2) -0.05339(16) 0.0236(4) Uani 1 1 d .
H30 H 0.4047 0.6341 -0.1220 0.028 Uiso 1 1 calc R
C31 C 0.4981(2) 0.7588(2) -0.01598(16) 0.0225(4) Uani 1 1 d .
H31 H 0.5580 0.7943 -0.0596 0.027 Uiso 1 1 calc R
C32 C 0.5013(2) 0.8015(2) 0.08631(15) 0.0180(4) Uani 1 1 d .
H32 H 0.5640 0.8650 0.1116 0.022 Uiso 1 1 calc R

loop_
_atom_site_aniso_label
_atom_site_aniso_U_11
_atom_site_aniso_U_22
_atom_site_aniso_U_33
_atom_site_aniso_U_23
_atom_site_aniso_U_13
_atom_site_aniso_U_12
N1 0.0129(8) 0.0175(8) 0.0273(9) 0.0053(7) -0.0003(7) 0.0005(6)
O6 0.0243(8) 0.0218(7) 0.0271(8) 0.0065(6) 0.0006(6) 0.0066(6)
Mo 0.01220(9) 0.01644(9) 0.01488(9) 0.00306(6) 0.00064(6) -0.00003(6)
P1 0.0090(2) 0.0147(2) 0.0114(2) 0.00196(17) -0.00020(16) 0.00115(16)
O1 0.0158(7) 0.0250(8) 0.0209(7) 0.0016(6) 0.0032(6) 0.0022(6)
O2 0.0187(7) 0.0215(7) 0.0191(7) 0.0015(6) 0.0010(6) -0.0038(6)
O3 0.0194(7) 0.0264(8) 0.0273(8) 0.0044(6) 0.0064(6) 0.0023(6)
O4 0.0166(7) 0.0309(8) 0.0354(9) 0.0090(7) 0.0030(6) -0.0040(6)
O5 0.0247(8) 0.0208(7) 0.0170(7) 0.0050(6) -0.0018(6) 0.0000(6)
O7 0.0316(8) 0.0183(7) 0.0184(7) 0.0028(6) -0.0075(6) -0.0023(6)
C1 0.0128(9) 0.0230(10) 0.0215(10) 0.0030(8) -0.0053(7) -0.0046(7)
C2 0.0172(10) 0.0229(10) 0.0259(11) 0.0028(8) -0.0060(8) -0.0019(8)
C3 0.0158(9) 0.0284(11) 0.0295(12) -0.0025(9) 0.0015(8) -0.0017(8)
C4 0.0187(10) 0.0382(13) 0.0199(10) 0.0000(9) 0.0024(8) -0.0035(9)
C5 0.0172(10) 0.0332(12) 0.0204(10) 0.0072(9) -0.0008(8) -0.0026(8)
C6 0.0121(9) 0.0254(10) 0.0207(10) 0.0050(8) -0.0035(7) -0.0028(7)
C7 0.0156(9) 0.0242(10) 0.0223(10) 0.0094(8) -0.0042(8) -0.0023(8)
C9 0.0109(8) 0.0154(9) 0.0139(9) 0.0002(7) 0.0002(7) -0.0010(6)
C10 0.0128(8) 0.0195(9) 0.0146(9) 0.0007(7) -0.0010(7) 0.0033(7)
C11 0.0112(8) 0.0240(10) 0.0166(9) -0.0033(7) -0.0009(7) 0.0016(7)
C12 0.0136(9) 0.0182(9) 0.0215(10) -0.0023(8) 0.0031(7) -0.0016(7)
C13 0.0146(9) 0.0194(9) 0.0211(10) 0.0056(8) 0.0020(7) -0.0004(7)
C14 0.0129(8) 0.0211(9) 0.0158(9) 0.0041(7) -0.0016(7) 0.0003(7)
C15 0.0099(8) 0.0154(8) 0.0161(9) 0.0028(7) -0.0008(7) 0.0009(6)
C16 0.0149(9) 0.0175(9) 0.0155(9) 0.0029(7) 0.0012(7) 0.0007(7)
C17 0.0174(9) 0.0203(9) 0.0165(9) 0.0062(7) -0.0034(7) -0.0034(7)
C18 0.0122(9) 0.0177(9) 0.0273(11) 0.0066(8) -0.0041(7) 0.0003(7)
C19 0.0141(9) 0.0202(10) 0.0247(11) 0.0011(8) 0.0016(8) 0.0042(7)
C20 0.0157(9) 0.0192(9) 0.0158(9) 0.0013(7) 0.0005(7) 0.0024(7)
C21 0.0094(8) 0.0183(9) 0.0113(8) 0.0017(7) 0.0007(6) 0.0014(7)
C22 0.0152(9) 0.0197(9) 0.0191(10) 0.0049(7) 0.0016(7) 0.0026(7)
C23 0.0147(9) 0.0249(10) 0.0217(10) 0.0044(8) 0.0003(8) 0.0061(8)
C24 0.0108(8) 0.0307(11) 0.0194(10) 0.0027(8) 0.0023(7) 0.0023(8)
C25 0.0150(9) 0.0234(10) 0.0212(10) 0.0050(8) 0.0014(7) -0.0026(8)
C26 0.0143(9) 0.0166(9) 0.0183(9) 0.0019(7) -0.0003(7) 0.0011(7)
C27 0.0114(8) 0.0167(9) 0.0111(8) 0.0014(7) -0.0006(6) 0.0017(7)
C28 0.0181(9) 0.0232(10) 0.0180(10) 0.0027(8) -0.0007(7) -0.0063(8)
C29 0.0259(11) 0.0263(11) 0.0197(10) -0.0015(8) -0.0015(8) -0.0104(9)
C30 0.0277(11) 0.0293(11) 0.0126(9) -0.0013(8) 0.0005(8) -0.0036(9)
C31 0.0210(10) 0.0308(11) 0.0150(10) 0.0016(8) 0.0040(8) -0.0057(8)
C32 0.0143(9) 0.0235(10) 0.0158(9) 0.0016(8) 0.0010(7) -0.0041(7)

loop_
_atom_type_symbol
_atom_type_description
_atom_type_scat_dispersion_real
_atom_type_scat_dispersion_imag
_atom_type_scat_source
C C 0.0033 0.0016 'International Tables Vol C Tables 4.2.6.8 and 6.1.1.4'
H H 0.0000 0.0000 'International Tables Vol C Tables 4.2.6.8 and 6.1.1.4'
N N 0.0061 0.0033 'International Tables Vol C Tables 4.2.6.8 and 6.1.1.4'
O O 0.0106 0.0060 'International Tables Vol C Tables 4.2.6.8 and 6.1.1.4'
Mo Mo -1.6832 0.6857 'International Tables Vol C Tables 4.2.6.8 and 6.1.1.4'
P P 0.1023 0.0942 'International Tables Vol C Tables 4.2.6.8 and 6.1.1.4'

loop_
_geom_angle_atom_site_label_1
_geom_angle_atom_site_label_2
_geom_angle_atom_site_label_3
_geom_angle
C7 N1 O6 113.50(17)
C7 N1 Mo 128.96(14)
O6 N1 Mo 117.54(12)
O5 Mo O2 102.80(7)
O5 Mo O3 103.33(7)
O2 Mo O3 86.16(7)
O5 Mo O1 103.80(7)
O2 Mo O1 44.12(6)
O3 Mo O1 127.34(6)
O5 Mo O4 101.17(7)
O2 Mo O4 128.94(7)
O3 Mo O4 44.49(7)
O1 Mo O4 155.03(7)
O5 Mo O7 97.16(7)
O2 Mo O7 129.10(6)
O3 Mo O7 133.61(7)
O1 Mo O7 85.87(7)
O4 Mo O7 91.10(7)
O5 Mo N1 174.49(7)
O2 Mo N1 82.37(6)
O3 Mo N1 78.71(6)
O1 Mo N1 78.53(6)
O4 Mo N1 76.60(6)
O7 Mo N1 77.93(6)
C27 P1 C15 108.42(9)
C27 P1 C21 109.68(9)
C15 P1 C21 111.19(9)
C27 P1 C9 109.52(9)
C15 P1 C9 107.27(9)
C21 P1 C9 110.70(9)
O2 O1 Mo 67.11(8)
O1 O2 Mo 68.78(8)
O4 O3 Mo 68.39(9)
O3 O4 Mo 67.12(8)
C1 O7 Mo 134.39(13)
O7 C1 C2 117.89(19)
O7 C1 C6 123.47(19)
C2 C1 C6 118.6(2)
C3 C2 C1 121.2(2)
C2 C3 C4 120.5(2)
C5 C4 C3 119.1(2)
C4 C5 C6 121.5(2)
C5 C6 C1 119.1(2)
C5 C6 C7 117.31(19)
C1 C6 C7 123.44(19)
N1 C7 C6 122.25(19)
C10 C9 C14 119.58(18)
C10 C9 P1 119.51(15)
C14 C9 P1 120.91(15)
C11 C10 C9 119.90(18)
C10 C11 C12 120.33(19)
C11 C12 C13 120.22(19)
C12 C13 C14 120.04(19)
C13 C14 C9 119.89(18)
C16 C15 C20 120.07(18)
C16 C15 P1 120.12(14)
C20 C15 P1 119.43(15)
C17 C16 C15 119.93(18)
C16 C17 C18 119.76(19)
C19 C18 C17 120.50(18)
C18 C19 C20 120.23(19)
C19 C20 C15 119.48(19)
C26 C21 C22 120.45(17)
C26 C21 P1 121.20(14)
C22 C21 P1 118.34(15)
C23 C22 C21 119.16(19)
C22 C23 C24 120.60(19)
C25 C24 C23 120.08(18)
C24 C25 C26 120.21(19)
C25 C26 C21 119.48(18)
C32 C27 C28 120.55(18)
C32 C27 P1 120.74(15)
C28 C27 P1 118.36(15)
C29 C28 C27 119.08(19)
C30 C29 C28 120.2(2)
C31 C30 C29 120.4(2)
C32 C31 C30 120.1(2)
C31 C32 C27 119.69(19)

loop_
_geom_bond_atom_site_label_1
_geom_bond_atom_site_label_2
_geom_bond_distance
N1 C7 1.274(3)
N1 O6 1.407(2)
N1 Mo 2.3737(18)
Mo O5 1.6929(15)
Mo O2 1.9292(15)
Mo O3 1.9459(15)
Mo O1 1.9521(15)
Mo O4 1.9636(16)
Mo O7 1.9829(15)
P1 C27 1.7891(19)
P1 C15 1.7899(19)
P1 C21 1.7976(18)
P1 C9 1.8031(19)
O1 O2 1.458(2)
O3 O4 1.480(2)
O7 C1 1.342(3)
C1 C2 1.399(3)
C1 C6 1.412(3)
C2 C3 1.384(3)
C3 C4 1.394(3)
C4 C5 1.379(3)
C5 C6 1.409(3)
C6 C7 1.454(3)
C9 C10 1.398(3)
C9 C14 1.401(3)
C10 C11 1.385(3)
C11 C12 1.386(3)
C12 C13 1.387(3)
C13 C14 1.390(3)
C15 C16 1.396(3)
C15 C20 1.397(3)
C16 C17 1.386(3)
C17 C18 1.388(3)
C18 C19 1.385(3)
C19 C20 1.388(3)
C21 C26 1.396(3)
C21 C22 1.399(3)
C22 C23 1.386(3)
C23 C24 1.388(3)
C24 C25 1.387(3)
C25 C26 1.389(3)
C27 C32 1.391(3)
C27 C28 1.398(3)
C28 C29 1.389(3)
C29 C30 1.388(3)
C30 C31 1.385(3)
C31 C32 1.384(3)
